data_2229594
loop_
_publ_author_name
'Schmitt, Volker'
'Schollmeyer, Dieter'
'Detert, Heiner'

_publ_section_title
;
 2,5-Bis{2,2-bis[4-(dimethylamino)phenyl]ethenyl}-<i>N</i>,<i>N</i>'-diphenyl-<i>N</i>,<i>N</i>'-dipropylbenzene-1,4-diamine
;
_journal_coeditor_code BT5488
_journal_issue 4
_journal_name_full 'Acta Crystallographica Section E'
_journal_page_first o876
_journal_paper_doi 10.1107/S160053681100910X
_journal_volume 67
_journal_year 2011
_chemical_formula_iupac 'C60 H68 N6'
_chemical_formula_moiety 'C60 H68 N6'
_chemical_formula_sum 'C60 H68 N6'
_chemical_formula_weight 873.20
_chemical_melting_point 487
_chemical_name_systematic
;
2,5-Bis{2,2-bis[4-(dimethylamino)phenyl]ethenyl}-
<i>N</i>,<i>N</i>'-diphenyl-<i>N</i>,<i>N</i>'-dipropylbenzene-1,4-diamine
;
_space_group_IT_number 15
_symmetry_cell_setting monoclinic
_symmetry_space_group_name_Hall '-C 2yc'
_symmetry_space_group_name_H-M 'C 1 2/c 1'
_atom_sites_solution_hydrogens geom
_atom_sites_solution_primary direct
_atom_sites_solution_secondary difmap
_audit_creation_method SHELXL-97
_cell_angle_alpha 90.00
_cell_angle_beta 107.60(2)
_cell_angle_gamma 90.00
_cell_formula_units_Z 4
_cell_length_a 20.485(9)
_cell_length_b 12.0782(16)
_cell_length_c 21.108(9)
_cell_measurement_reflns_used 25
_cell_measurement_temperature 193(2)
_cell_measurement_theta_max 42
_cell_measurement_theta_min 25
_cell_volume 4978(3)
_computing_cell_refinement '<i>CAD-4 Software</i> (Enraf--Nonius, 1989)'
_computing_data_collection '<i>CAD-4 Software</i> (Enraf--Nonius, 1989)'
_computing_data_reduction 'Corinc (Dr\"ager & Gattow, 1971)'
_computing_molecular_graphics 'PLATON (Spek, 2009)'
_computing_publication_material 'PLATON (Spek, 2009)'
_computing_structure_refinement 'SHELXL97 (Sheldrick, 2008)'
_computing_structure_solution 'SIR97 (Altomare <i>et al.</i>, 1999)'
_diffrn_ambient_temperature 193(2)
_diffrn_measured_fraction_theta_full 1.000
_diffrn_measured_fraction_theta_max 1.000
_diffrn_measurement_device '\k-geometry diffractometer'
_diffrn_measurement_device_type 'Enraf--Nonius CAD-4'
_diffrn_measurement_method \w/2\q
_diffrn_radiation_monochromator graphite
_diffrn_radiation_type CuK\a
_diffrn_radiation_wavelength 1.54178
_diffrn_reflns_av_R_equivalents 0.0640
_diffrn_reflns_av_sigmaI/netI 0.0386
_diffrn_reflns_limit_h_max 24
_diffrn_reflns_limit_h_min 0
_diffrn_reflns_limit_k_max 0
_diffrn_reflns_limit_k_min -14
_diffrn_reflns_limit_l_max 24
_diffrn_reflns_limit_l_min -25
_diffrn_reflns_number 4859
_diffrn_reflns_theta_full 69.94
_diffrn_reflns_theta_max 69.94
_diffrn_reflns_theta_min 4.30
_diffrn_standards_decay_% 2
_diffrn_standards_interval_time 60
_diffrn_standards_number 3
_exptl_absorpt_coefficient_mu 0.520
_exptl_absorpt_correction_type none
_exptl_crystal_colour orange
_exptl_crystal_density_diffrn 1.165
_exptl_crystal_density_method 'not measured'
_exptl_crystal_description block
_exptl_crystal_F_000 1880
_exptl_crystal_size_max 0.50
_exptl_crystal_size_mid 0.30
_exptl_crystal_size_min 0.20
_refine_diff_density_max 0.279
_refine_diff_density_min -0.223
_refine_ls_extinction_method none
_refine_ls_goodness_of_fit_ref 1.087
_refine_ls_hydrogen_treatment constr
_refine_ls_matrix_type full
_refine_ls_number_parameters 303
_refine_ls_number_reflns 4720
_refine_ls_number_restraints 0
_refine_ls_restrained_S_all 1.087
_refine_ls_R_factor_all 0.1013
_refine_ls_R_factor_gt 0.0741
_refine_ls_shift/su_max 0.000
_refine_ls_shift/su_mean 0.000
_refine_ls_structure_factor_coef Fsqd
_refine_ls_weighting_details 'calc w=1/[\s^2^(Fo^2^)+(0.1466P)^2^+0.3409P] where P=(Fo^2^+2Fc^2^)/3'
_refine_ls_weighting_scheme calc
_refine_ls_wR_factor_obs 0.2158
_refine_ls_wR_factor_ref 0.2320
_reflns_number_gt 3352
_reflns_number_total 4720
_reflns_threshold_expression I>2\s(I)
_cod_data_source_file bt5488.cif
_cod_data_source_block I
_cod_original_sg_symbol_H-M 'C 2/c'
_cod_database_code 2229594
_cod_database_fobs_code 2229594

loop_
_symmetry_equiv_pos_as_xyz
'x, y, z'
'-x, y, -z+1/2'
'x+1/2, y+1/2, z'
'-x+1/2, y+1/2, -z+1/2'
'-x, -y, -z'
'x, -y, z-1/2'
'-x+1/2, -y+1/2, -z'
'x+1/2, -y+1/2, z-1/2'

loop_
_atom_site_type_symbol
_atom_site_label
_atom_site_fract_x
_atom_site_fract_y
_atom_site_fract_z
_atom_site_U_iso_or_equiv
_atom_site_adp_type
_atom_site_calc_flag
_atom_site_refinement_flags
_atom_site_occupancy
_atom_site_disorder_assembly
_atom_site_disorder_group
C C1 0.21619(12) 0.6465(2) 0.48219(12) 0.0467(6) Uani d . 1 . .
C C2 0.28093(12) 0.6668(2) 0.47567(12) 0.0483(6) Uani d . 1 . .
H H2 0.3025 0.6096 0.4584 0.058 Uiso calc R 1 . .
C C3 0.18502(12) 0.7339(2) 0.50685(12) 0.0462(6) Uani d . 1 . .
C C4 0.18219(12) 0.5391(2) 0.46690(12) 0.0469(6) Uani d . 1 . .
H H4 0.1543 0.5189 0.4937 0.056 Uiso calc R 1 . .
C C5 0.18481(12) 0.4645(2) 0.41993(11) 0.0440(5) Uani d . 1 . .
C C6 0.21911(11) 0.4822(2) 0.36801(11) 0.0430(5) Uani d . 1 . .
C C7 0.26348(12) 0.4027(2) 0.35679(12) 0.0463(6) Uani d . 1 . .
H H7 0.2729 0.3386 0.3841 0.056 Uiso calc R 1 . .
C C8 0.29436(13) 0.4136(2) 0.30741(13) 0.0500(6) Uani d . 1 . .
H H8 0.3254 0.3583 0.3025 0.060 Uiso calc R 1 . .
C C9 0.28079(12) 0.5045(2) 0.26460(12) 0.0475(6) Uani d . 1 . .
C C10 0.23708(13) 0.5856(2) 0.27643(13) 0.0485(6) Uani d . 1 . .
H H10 0.2276 0.6498 0.2492 0.058 Uiso calc R 1 . .
C C11 0.20742(13) 0.5744(2) 0.32659(12) 0.0490(6) Uani d . 1 . .
H H11 0.1781 0.6314 0.3331 0.059 Uiso calc R 1 . .
N N12 0.30968(12) 0.5151(2) 0.21328(11) 0.0596(6) Uani d . 1 . .
C C13 0.34078(19) 0.4193(3) 0.19338(18) 0.0781(10) Uani d . 1 . .
H H13A 0.3765 0.3900 0.2318 0.117 Uiso calc R 1 . .
H H13B 0.3611 0.4405 0.1587 0.117 Uiso calc R 1 . .
H H13C 0.3058 0.3624 0.1761 0.117 Uiso calc R 1 . .
C C14 0.28180(17) 0.5965(3) 0.16197(16) 0.0688(8) Uani d . 1 . .
H H14A 0.2329 0.5822 0.1412 0.103 Uiso calc R 1 . .
H H14B 0.3057 0.5919 0.1283 0.103 Uiso calc R 1 . .
H H14C 0.2879 0.6707 0.1817 0.103 Uiso calc R 1 . .
C C15 0.14780(12) 0.3576(2) 0.41640(11) 0.0442(5) Uani d . 1 . .
C C16 0.15885(13) 0.2878(2) 0.47074(12) 0.0498(6) Uani d . 1 . .
H H16 0.1926 0.3070 0.5111 0.060 Uiso calc R 1 . .
C C17 0.12212(14) 0.1909(2) 0.46776(14) 0.0549(7) Uani d . 1 . .
H H17 0.1316 0.1446 0.5059 0.066 Uiso calc R 1 . .
C C18 0.07141(12) 0.1598(2) 0.40984(14) 0.0510(6) Uani d . 1 . .
C C19 0.06118(13) 0.2285(2) 0.35475(14) 0.0542(6) Uani d . 1 . .
H H19 0.0276 0.2093 0.3142 0.065 Uiso calc R 1 . .
C C20 0.09921(14) 0.3244(2) 0.35803(13) 0.0512(6) Uani d . 1 . .
H H20 0.0918 0.3686 0.3193 0.061 Uiso calc R 1 . .
N N21 0.03150(13) 0.0666(2) 0.40884(14) 0.0673(7) Uani d . 1 . .
C C22 -0.01593(18) 0.0313(3) 0.34656(19) 0.0805(10) Uani d . 1 . .
H H22A -0.0489 0.0907 0.3285 0.121 Uiso calc R 1 . .
H H22B -0.0404 -0.0349 0.3539 0.121 Uiso calc R 1 . .
H H22C 0.0093 0.0140 0.3151 0.121 Uiso calc R 1 . .
C C23 0.0580(2) -0.0200(3) 0.4572(2) 0.0881(11) Uani d . 1 . .
H H23A 0.1007 -0.0488 0.4518 0.132 Uiso calc R 1 . .
H H23B 0.0243 -0.0799 0.4503 0.132 Uiso calc R 1 . .
H H23C 0.0668 0.0102 0.5021 0.132 Uiso calc R 1 . .
N N24 0.11885(10) 0.7210(2) 0.51472(10) 0.0497(5) Uani d . 1 . .
C C25 0.06185(12) 0.6998(2) 0.46013(12) 0.0486(6) Uani d . 1 . .
C C26 0.06600(15) 0.7106(3) 0.39625(14) 0.0683(9) Uani d . 1 . .
H H26 0.1082 0.7313 0.3897 0.082 Uiso calc R 1 . .
C C27 0.0099(2) 0.6919(5) 0.34216(18) 0.1160(19) Uani d . 1 . .
H H27 0.0141 0.6985 0.2987 0.139 Uiso calc R 1 . .
C C28 -0.0521(2) 0.6637(5) 0.3498(2) 0.124(2) Uani d . 1 . .
H H28 -0.0910 0.6514 0.3122 0.149 Uiso calc R 1 . .
C C29 -0.05672(18) 0.6539(4) 0.4124(2) 0.0959(14) Uani d . 1 . .
H H29 -0.0996 0.6355 0.4183 0.115 Uiso calc R 1 . .
C C30 -0.00108(14) 0.6698(3) 0.46759(16) 0.0609(7) Uani d . 1 . .
H H30 -0.0055 0.6604 0.5108 0.073 Uiso calc R 1 . .
C C31 0.11212(13) 0.7389(2) 0.58080(13) 0.0540(6) Uani d . 1 . .
H H31A 0.0648 0.7633 0.5765 0.065 Uiso calc R 1 . .
H H31B 0.1438 0.7987 0.6033 0.065 Uiso calc R 1 . .
C C32 0.1277(2) 0.6363(4) 0.62248(18) 0.0875(12) Uani d . 1 . .
H H32A 0.1751 0.6121 0.6271 0.105 Uiso calc R 1 . .
H H32B 0.0962 0.5764 0.5999 0.105 Uiso calc R 1 . .
C C33 0.1201(2) 0.6556(4) 0.69168(17) 0.0960(14) Uani d . 1 . .
H H33A 0.1442 0.7236 0.7107 0.144 Uiso calc R 1 . .
H H33B 0.1398 0.5927 0.7205 0.144 Uiso calc R 1 . .
H H33C 0.0715 0.6627 0.6881 0.144 Uiso calc R 1 . .

loop_
_atom_site_aniso_label
_atom_site_aniso_U_11
_atom_site_aniso_U_22
_atom_site_aniso_U_33
_atom_site_aniso_U_12
_atom_site_aniso_U_13
_atom_site_aniso_U_23
C1 0.0514(12) 0.0491(14) 0.0409(12) -0.0079(10) 0.0160(10) -0.0105(11)
C2 0.0514(13) 0.0504(15) 0.0440(13) -0.0024(10) 0.0160(10) -0.0127(11)
C3 0.0485(12) 0.0505(15) 0.0417(12) -0.0045(10) 0.0167(9) -0.0093(11)
C4 0.0519(12) 0.0476(14) 0.0434(12) -0.0059(10) 0.0179(10) -0.0065(11)
C5 0.0476(11) 0.0452(13) 0.0386(12) -0.0045(10) 0.0123(9) -0.0020(10)
C6 0.0475(11) 0.0417(13) 0.0393(12) -0.0044(9) 0.0125(9) -0.0072(10)
C7 0.0540(13) 0.0385(13) 0.0461(13) 0.0005(10) 0.0147(10) -0.0024(10)
C8 0.0531(13) 0.0461(14) 0.0518(14) 0.0028(10) 0.0172(11) -0.0049(11)
C9 0.0482(12) 0.0469(14) 0.0481(13) -0.0073(10) 0.0154(10) -0.0057(11)
C10 0.0548(13) 0.0418(14) 0.0499(14) -0.0016(10) 0.0173(11) 0.0023(11)
C11 0.0542(13) 0.0445(14) 0.0483(14) 0.0006(10) 0.0155(10) -0.0051(11)
N12 0.0667(13) 0.0645(16) 0.0563(13) 0.0005(11) 0.0316(11) 0.0015(12)
C13 0.089(2) 0.089(3) 0.075(2) 0.0114(19) 0.0523(18) 0.0008(19)
C14 0.0745(18) 0.078(2) 0.0602(17) -0.0070(16) 0.0301(14) 0.0106(16)
C15 0.0479(11) 0.0475(14) 0.0386(12) -0.0022(10) 0.0153(9) -0.0041(10)
C16 0.0515(13) 0.0520(15) 0.0428(13) -0.0047(11) 0.0094(10) -0.0026(11)
C17 0.0586(14) 0.0541(16) 0.0501(14) -0.0031(12) 0.0134(11) 0.0099(12)
C18 0.0475(12) 0.0437(14) 0.0620(16) 0.0002(10) 0.0168(11) -0.0017(12)
C19 0.0531(13) 0.0499(16) 0.0526(14) -0.0022(11) 0.0054(11) -0.0061(12)
C20 0.0605(14) 0.0484(15) 0.0411(13) -0.0038(11) 0.0098(10) -0.0009(11)
N21 0.0619(13) 0.0475(14) 0.0880(18) -0.0083(10) 0.0162(12) 0.0049(13)
C22 0.0738(19) 0.059(2) 0.103(3) -0.0172(16) 0.0191(18) -0.0126(19)
C23 0.101(3) 0.054(2) 0.113(3) -0.0063(18) 0.037(2) 0.015(2)
N24 0.0468(11) 0.0617(14) 0.0425(11) -0.0074(9) 0.0164(8) -0.0121(10)
C25 0.0510(13) 0.0464(14) 0.0479(14) -0.0044(10) 0.0142(10) -0.0128(11)
C26 0.0606(16) 0.097(3) 0.0457(15) 0.0038(16) 0.0140(12) -0.0092(16)
C27 0.086(3) 0.207(6) 0.0492(19) 0.018(3) 0.0109(17) -0.029(3)
C28 0.064(2) 0.198(6) 0.089(3) 0.005(3) -0.0083(19) -0.064(3)
C29 0.0549(17) 0.122(4) 0.103(3) -0.0181(19) 0.0137(18) -0.048(3)
C30 0.0520(14) 0.0620(18) 0.0696(18) -0.0091(12) 0.0199(13) -0.0150(14)
C31 0.0545(13) 0.0617(17) 0.0475(14) -0.0002(12) 0.0179(10) -0.0085(13)
C32 0.099(3) 0.099(3) 0.075(2) 0.044(2) 0.0414(19) 0.023(2)
C33 0.089(2) 0.144(4) 0.061(2) 0.044(2) 0.0324(17) 0.035(2)

loop_
_atom_type_symbol
_atom_type_description
_atom_type_scat_dispersion_real
_atom_type_scat_dispersion_imag
_atom_type_scat_source
C C 0.0181 0.0091 'International Tables Vol C Tables 4.2.6.8 and 6.1.1.4'
H H 0.0000 0.0000 'International Tables Vol C Tables 4.2.6.8 and 6.1.1.4'
N N 0.0311 0.0180 'International Tables Vol C Tables 4.2.6.8 and 6.1.1.4'

loop_
_geom_angle_atom_site_label_1
_geom_angle_atom_site_label_2
_geom_angle_atom_site_label_3
_geom_angle_site_symmetry_1
_geom_angle_site_symmetry_3
_geom_angle
_geom_angle_publ_flag
C2 C1 C3 . . 117.0(2) ?
C2 C1 C4 . . 122.5(2) ?
C3 C1 C4 . . 120.4(2) ?
C3 C2 C1 7_566 . 123.0(2) ?
C3 C2 H2 7_566 . 118.5 ?
C1 C2 H2 . . 118.5 ?
C2 C3 C1 7_566 . 120.0(2) ?
C2 C3 N24 7_566 . 119.1(2) ?
C1 C3 N24 . . 120.9(2) ?
C5 C4 C1 . . 129.1(2) ?
C5 C4 H4 . . 115.4 ?
C1 C4 H4 . . 115.4 ?
C4 C5 C6 . . 125.2(2) ?
C4 C5 C15 . . 118.8(2) ?
C6 C5 C15 . . 115.8(2) ?
C7 C6 C11 . . 116.3(2) ?
C7 C6 C5 . . 120.3(2) ?
C11 C6 C5 . . 123.3(2) ?
C8 C7 C6 . . 122.3(2) ?
C8 C7 H7 . . 118.8 ?
C6 C7 H7 . . 118.8 ?
C7 C8 C9 . . 121.2(2) ?
C7 C8 H8 . . 119.4 ?
C9 C8 H8 . . 119.4 ?
N12 C9 C8 . . 121.9(2) ?
N12 C9 C10 . . 121.4(2) ?
C8 C9 C10 . . 116.6(2) ?
C11 C10 C9 . . 121.6(2) ?
C11 C10 H10 . . 119.2 ?
C9 C10 H10 . . 119.2 ?
C10 C11 C6 . . 122.0(2) ?
C10 C11 H11 . . 119.0 ?
C6 C11 H11 . . 119.0 ?
C9 N12 C13 . . 118.9(2) ?
C9 N12 C14 . . 118.8(2) ?
C13 N12 C14 . . 115.9(2) ?
N12 C13 H13A . . 109.5 ?
N12 C13 H13B . . 109.5 ?
H13A C13 H13B . . 109.5 ?
N12 C13 H13C . . 109.5 ?
H13A C13 H13C . . 109.5 ?
H13B C13 H13C . . 109.5 ?
N12 C14 H14A . . 109.5 ?
N12 C14 H14B . . 109.5 ?
H14A C14 H14B . . 109.5 ?
N12 C14 H14C . . 109.5 ?
H14A C14 H14C . . 109.5 ?
H14B C14 H14C . . 109.5 ?
C16 C15 C20 . . 116.8(2) ?
C16 C15 C5 . . 122.3(2) ?
C20 C15 C5 . . 120.9(2) ?
C17 C16 C15 . . 121.8(2) ?
C17 C16 H16 . . 119.1 ?
C15 C16 H16 . . 119.1 ?
C16 C17 C18 . . 121.3(2) ?
C16 C17 H17 . . 119.4 ?
C18 C17 H17 . . 119.4 ?
N21 C18 C19 . . 122.1(3) ?
N21 C18 C17 . . 120.7(3) ?
C19 C18 C17 . . 117.1(2) ?
C20 C19 C18 . . 121.1(2) ?
C20 C19 H19 . . 119.5 ?
C18 C19 H19 . . 119.5 ?
C19 C20 C15 . . 121.8(2) ?
C19 C20 H20 . . 119.1 ?
C15 C20 H20 . . 119.1 ?
C18 N21 C22 . . 119.0(3) ?
C18 N21 C23 . . 118.8(3) ?
C22 N21 C23 . . 115.7(3) ?
N21 C22 H22A . . 109.5 ?
N21 C22 H22B . . 109.5 ?
H22A C22 H22B . . 109.5 ?
N21 C22 H22C . . 109.5 ?
H22A C22 H22C . . 109.5 ?
H22B C22 H22C . . 109.5 ?
N21 C23 H23A . . 109.5 ?
N21 C23 H23B . . 109.5 ?
H23A C23 H23B . . 109.5 ?
N21 C23 H23C . . 109.5 ?
H23A C23 H23C . . 109.5 ?
H23B C23 H23C . . 109.5 ?
C25 N24 C3 . . 120.86(19) ?
C25 N24 C31 . . 121.3(2) ?
C3 N24 C31 . . 117.7(2) ?
C26 C25 C30 . . 117.8(3) ?
C26 C25 N24 . . 120.4(2) ?
C30 C25 N24 . . 121.8(2) ?
C27 C26 C25 . . 120.9(3) ?
C27 C26 H26 . . 119.6 ?
C25 C26 H26 . . 119.6 ?
C28 C27 C26 . . 121.1(4) ?
C28 C27 H27 . . 119.5 ?
C26 C27 H27 . . 119.5 ?
C29 C28 C27 . . 118.4(3) ?
C29 C28 H28 . . 120.8 ?
C27 C28 H28 . . 120.8 ?
C28 C29 C30 . . 121.9(4) ?
C28 C29 H29 . . 119.1 ?
C30 C29 H29 . . 119.1 ?
C29 C30 C25 . . 120.0(3) ?
C29 C30 H30 . . 120.0 ?
C25 C30 H30 . . 120.0 ?
N24 C31 C32 . . 112.0(3) ?
N24 C31 H31A . . 109.2 ?
C32 C31 H31A . . 109.2 ?
N24 C31 H31B . . 109.2 ?
C32 C31 H31B . . 109.2 ?
H31A C31 H31B . . 107.9 ?
C31 C32 C33 . . 111.7(3) ?
C31 C32 H32A . . 109.3 ?
C33 C32 H32A . . 109.3 ?
C31 C32 H32B . . 109.3 ?
C33 C32 H32B . . 109.3 ?
H32A C32 H32B . . 107.9 ?
C32 C33 H33A . . 109.5 ?
C32 C33 H33B . . 109.5 ?
H33A C33 H33B . . 109.5 ?
C32 C33 H33C . . 109.5 ?
H33A C33 H33C . . 109.5 ?
H33B C33 H33C . . 109.5 ?

loop_
_geom_bond_atom_site_label_1
_geom_bond_atom_site_label_2
_geom_bond_site_symmetry_2
_geom_bond_distance
_geom_bond_publ_flag
C1 C2 . 1.396(3) ?
C1 C3 . 1.412(3) ?
C1 C4 . 1.461(4) ?
C2 C3 7_566 1.380(4) ?
C2 H2 . 0.9500 ?
C3 C2 7_566 1.380(4) ?
C3 N24 . 1.423(3) ?
C4 C5 . 1.353(3) ?
C4 H4 . 0.9500 ?
C5 C6 . 1.485(3) ?
C5 C15 . 1.487(3) ?
C6 C7 . 1.391(3) ?
C6 C11 . 1.391(4) ?
C7 C8 . 1.380(4) ?
C7 H7 . 0.9500 ?
C8 C9 . 1.395(4) ?
C8 H8 . 0.9500 ?
C9 N12 . 1.388(3) ?
C9 C10 . 1.399(4) ?
C10 C11 . 1.377(4) ?
C10 H10 . 0.9500 ?
C11 H11 . 0.9500 ?
N12 C13 . 1.443(4) ?
N12 C14 . 1.447(4) ?
C13 H13A . 0.9800 ?
C13 H13B . 0.9800 ?
C13 H13C . 0.9800 ?
C14 H14A . 0.9800 ?
C14 H14B . 0.9800 ?
C14 H14C . 0.9800 ?
C15 C16 . 1.386(4) ?
C15 C20 . 1.389(3) ?
C16 C17 . 1.382(4) ?
C16 H16 . 0.9500 ?
C17 C18 . 1.395(4) ?
C17 H17 . 0.9500 ?
C18 N21 . 1.387(3) ?
C18 C19 . 1.392(4) ?
C19 C20 . 1.386(4) ?
C19 H19 . 0.9500 ?
C20 H20 . 0.9500 ?
N21 C22 . 1.443(4) ?
N21 C23 . 1.447(4) ?
C22 H22A . 0.9800 ?
C22 H22B . 0.9800 ?
C22 H22C . 0.9800 ?
C23 H23A . 0.9800 ?
C23 H23B . 0.9800 ?
C23 H23C . 0.9800 ?
N24 C25 . 1.394(3) ?
N24 C31 . 1.459(3) ?
C25 C26 . 1.383(4) ?
C25 C30 . 1.393(4) ?
C26 C27 . 1.372(5) ?
C26 H26 . 0.9500 ?
C27 C28 . 1.371(7) ?
C27 H27 . 0.9500 ?
C28 C29 . 1.359(6) ?
C28 H28 . 0.9500 ?
C29 C30 . 1.374(4) ?
C29 H29 . 0.9500 ?
C30 H30 . 0.9500 ?
C31 C32 . 1.497(5) ?
C31 H31A . 0.9900 ?
C31 H31B . 0.9900 ?
C32 C33 . 1.533(5) ?
C32 H32A . 0.9900 ?
C32 H32B . 0.9900 ?
C33 H33A . 0.9800 ?
C33 H33B . 0.9800 ?
C33 H33C . 0.9800 ?

loop_
_geom_torsion_atom_site_label_1
_geom_torsion_atom_site_label_2
_geom_torsion_atom_site_label_3
_geom_torsion_atom_site_label_4
_geom_torsion_site_symmetry_1
_geom_torsion_site_symmetry_2
_geom_torsion_site_symmetry_3
_geom_torsion_site_symmetry_4
_geom_torsion
_geom_torsion_publ_flag
C3 C1 C2 C3 . . . 7_566 1.1(4) ?
C4 C1 C2 C3 . . . 7_566 -176.6(2) ?
C2 C1 C3 C2 . . . 7_566 -1.1(4) ?
C4 C1 C3 C2 . . . 7_566 176.7(2) ?
C2 C1 C3 N24 . . . . 179.6(2) ?
C4 C1 C3 N24 . . . . -2.6(4) ?
C2 C1 C4 C5 . . . . -33.7(4) ?
C3 C1 C4 C5 . . . . 148.6(3) ?
C1 C4 C5 C6 . . . . -6.4(4) ?
C1 C4 C5 C15 . . . . 177.1(2) ?
C4 C5 C6 C7 . . . . 131.4(3) ?
C15 C5 C6 C7 . . . . -52.0(3) ?
C4 C5 C6 C11 . . . . -51.3(3) ?
C15 C5 C6 C11 . . . . 125.4(3) ?
C11 C6 C7 C8 . . . . -0.1(3) ?
C5 C6 C7 C8 . . . . 177.4(2) ?
C6 C7 C8 C9 . . . . -1.9(4) ?
C7 C8 C9 N12 . . . . -177.9(2) ?
C7 C8 C9 C10 . . . . 2.9(4) ?
N12 C9 C10 C11 . . . . 178.9(2) ?
C8 C9 C10 C11 . . . . -1.9(4) ?
C9 C10 C11 C6 . . . . -0.1(4) ?
C7 C6 C11 C10 . . . . 1.2(3) ?
C5 C6 C11 C10 . . . . -176.3(2) ?
C8 C9 N12 C13 . . . . 15.2(4) ?
C10 C9 N12 C13 . . . . -165.6(3) ?
C8 C9 N12 C14 . . . . 165.9(3) ?
C10 C9 N12 C14 . . . . -14.9(4) ?
C4 C5 C15 C16 . . . . -55.0(3) ?
C6 C5 C15 C16 . . . . 128.2(3) ?
C4 C5 C15 C20 . . . . 123.8(3) ?
C6 C5 C15 C20 . . . . -53.0(3) ?
C20 C15 C16 C17 . . . . -1.6(4) ?
C5 C15 C16 C17 . . . . 177.2(2) ?
C15 C16 C17 C18 . . . . -0.9(4) ?
C16 C17 C18 N21 . . . . -175.3(3) ?
C16 C17 C18 C19 . . . . 2.1(4) ?
N21 C18 C19 C20 . . . . 176.4(3) ?
C17 C18 C19 C20 . . . . -1.0(4) ?
C18 C19 C20 C15 . . . . -1.6(4) ?
C16 C15 C20 C19 . . . . 2.8(4) ?
C5 C15 C20 C19 . . . . -176.0(2) ?
C19 C18 N21 C22 . . . . 8.5(4) ?
C17 C18 N21 C22 . . . . -174.2(3) ?
C19 C18 N21 C23 . . . . 159.1(3) ?
C17 C18 N21 C23 . . . . -23.6(4) ?
C2 C3 N24 C25 7_566 . . . 118.7(3) ?
C1 C3 N24 C25 . . . . -61.9(4) ?
C2 C3 N24 C31 7_566 . . . -56.8(3) ?
C1 C3 N24 C31 . . . . 122.5(3) ?
C3 N24 C25 C26 . . . . -11.8(4) ?
C31 N24 C25 C26 . . . . 163.6(3) ?
C3 N24 C25 C30 . . . . 169.8(3) ?
C31 N24 C25 C30 . . . . -14.8(4) ?
C30 C25 C26 C27 . . . . -0.3(6) ?
N24 C25 C26 C27 . . . . -178.8(4) ?
C25 C26 C27 C28 . . . . 1.1(8) ?
C26 C27 C28 C29 . . . . -0.5(9) ?
C27 C28 C29 C30 . . . . -0.9(9) ?
C28 C29 C30 C25 . . . . 1.7(7) ?
C26 C25 C30 C29 . . . . -1.1(5) ?
N24 C25 C30 C29 . . . . 177.4(3) ?
C25 N24 C31 C32 . . . . 98.4(3) ?
C3 N24 C31 C32 . . . . -86.1(3) ?
N24 C31 C32 C33 . . . . -179.7(3) ?
